data_4078331
loop_
_publ_author_name
'Tejel, Cristina'
'Villoro, Jos\'e M.'
'Ciriano, Miguel A.'
'L\'opez, Jos\'e A.'
'Eguiz\'abal, Eduardo'
'Lahoz, Fernando J.'
'Bakhmutov, Vladimir I.'
'Oro, Luis A.'

_publ_section_title
;
 Dynamic Behavior, Redistribution Reactions, and Intermetallic Distances
 of Dinuclear Bis(\m-pyrazolato)rhodium(I) Complexes
;
_journal_issue 13
_journal_name_full Organometallics
_journal_page_first 2967
_journal_paper_doi 10.1021/om960005y
_journal_volume 15
_journal_year 1996
_chemical_formula_structural '[Rh(\m-pz)(CO)~2~]~2~'
_chemical_formula_sum 'C10 H6 N4 O4 Rh2'
_chemical_formula_weight 452.01
_space_group_IT_number 62
_symmetry_cell_setting orthorhombic
_symmetry_space_group_name_Hall '-P 2ac 2n'
_symmetry_space_group_name_H-M 'P n m a'
_atom_sites_solution_hydrogens difmap
_atom_sites_solution_primary direct
_atom_sites_solution_secondary difmap
_cell_angle_alpha 90.00
_cell_angle_beta 90.00
_cell_angle_gamma 90.00
_cell_formula_units_Z 4
_cell_length_a 6.7455(6)
_cell_length_b 16.1596(13)
_cell_length_c 12.9502(9)
_cell_measurement_reflns_used 64
_cell_measurement_temperature 293(2)
_cell_measurement_theta_max 17.75
_cell_measurement_theta_min 10
_cell_volume 1411.6(2)
_computing_cell_refinement 'XSCANS v.2.1 (Siemens)'
_computing_data_collection 'XSCANS v.2.1 (Siemens)'
_computing_data_reduction 'XSCANS v.2.1 (Siemens)'
_computing_molecular_graphics 'SHELXTL-PLUS v.4.2 (Siemens)'
_computing_structure_refinement 'SHELXL-93 (Sheldrick, 1993)'
_computing_structure_solution 'SIR92 (Giacovazzo, 1994)'
_diffrn_ambient_temperature 293(2)
_diffrn_measurement_device 'Siemens P4'
_diffrn_measurement_method '\w/2\q scans'
_diffrn_radiation_monochromator graphite
_diffrn_radiation_source 'normal focus Siemens Mo sealed tube'
_diffrn_radiation_type MoK\a
_diffrn_radiation_wavelength 0.71073
_diffrn_reflns_av_R_equivalents 0.0162
_diffrn_reflns_av_sigmaI/netI 0.0231
_diffrn_reflns_limit_h_max 8
_diffrn_reflns_limit_h_min -8
_diffrn_reflns_limit_k_max 19
_diffrn_reflns_limit_k_min -22
_diffrn_reflns_limit_l_max 15
_diffrn_reflns_limit_l_min -15
_diffrn_reflns_number 3004
_diffrn_reflns_theta_max 29.17
_diffrn_reflns_theta_min 2.02
_diffrn_standards_decay_% 6.1
_diffrn_standards_interval_count 97
_diffrn_standards_number 3
_exptl_absorpt_coefficient_mu 2.354
_exptl_absorpt_correction_T_max 0.454
_exptl_absorpt_correction_T_min 0.396
_exptl_absorpt_correction_type psi-scan
_exptl_crystal_colour yellow-orange
_exptl_crystal_density_diffrn 2.127
_exptl_crystal_description 'irregular block'
_exptl_crystal_F_000 864
_exptl_crystal_size_max 0.30
_exptl_crystal_size_mid 0.25
_exptl_crystal_size_min 0.20
_refine_diff_density_max 0.324
_refine_diff_density_min -0.351
_refine_ls_extinction_coef 0.0169(4)
_refine_ls_extinction_expression Fc^*^=kFc[1+0.001xFc^2^\l^3^/sin(2\q)]^-1/4^
_refine_ls_extinction_method SHELXL
_refine_ls_goodness_of_fit_all 0.861
_refine_ls_goodness_of_fit_obs 1.033
_refine_ls_matrix_type full
_refine_ls_number_parameters 96
_refine_ls_number_reflns 1294
_refine_ls_number_restraints 0
_refine_ls_restrained_S_all 0.861
_refine_ls_restrained_S_obs 1.033
_refine_ls_R_factor_all 0.0381
_refine_ls_R_factor_obs 0.0187
_refine_ls_shift/esd_max 0.000
_refine_ls_shift/esd_mean 0.000
_refine_ls_structure_factor_coef Fsqd
_refine_ls_weighting_details 'w=1/[\s^2^(Fo^2^)+(0.0213P)^2^+0.0000P] where P=(Fo^2^+2Fc^2^)/3'
_refine_ls_weighting_scheme calc
_refine_ls_wR_factor_all 0.0411
_refine_ls_wR_factor_obs 0.0379
_reflns_number_observed 800
_reflns_number_total 1294
_reflns_observed_criterion I>2sigma(I)
_cod_data_source_file om2967.cif
_cod_data_source_block comp9
_cod_depositor_comments
;
The following automatic conversions were performed:

'_symmetry_cell_setting' value 'Orthorhombic' changed to
'orthorhombic' according to
/home/saulius/struct/CIF-dictionaries/cif_core.dic dictionary named
'cif_core.dic' version 2.4.1 from 2010-06-29.

Automatic conversion script
Id: cif_fix_values 1715 2011-07-08 13:25:40Z adriana 

The following automatic conversions were performed:

'_refine_ls_weighting_scheme' value 'calc
w=1/[\s^2^(Fo^2^)+(0.0213P)^2^+0.0000P] where P=(Fo^2^+2Fc^2^)/3' was
changed to 'calc'. New tag '_refine_ls_weighting_details' was
created. The value of the new tag was set to
'w=1/[\s^2^(Fo^2^)+(0.0213P)^2^+0.0000P] where P=(Fo^2^+2Fc^2^)/3'.

Automatic conversion script
Id: cif_fix_values 3143 2015-03-26 13:38:13Z robertas 
;
_cod_original_formula_sum 'C10 H6 H0 N4 O4 Rh2'
_cod_database_code 4078331
_refine_ls_hydrogen_treatment_special_details
;
 The hydrogen atoms were located in a difference Fourier map and refined
 riding on the carbon atoms, with a free common isotropic thermal parameter.
;

loop_
_symmetry_equiv_pos_as_xyz
'x, y, z'
'-x+1/2, -y, z+1/2'
'-x, y+1/2, -z'
'x+1/2, -y+1/2, -z+1/2'
'-x, -y, -z'
'x-1/2, y, -z-1/2'
'x, -y-1/2, z'
'-x-1/2, y-1/2, z-1/2'

loop_
_atom_site_aniso_label
_atom_site_aniso_U_11
_atom_site_aniso_U_22
_atom_site_aniso_U_33
_atom_site_aniso_U_23
_atom_site_aniso_U_13
_atom_site_aniso_U_12
Rh1 0.0659(2) 0.04428(14) 0.04077(14) -0.00064(13) 0.0038(2) -0.00156(12)
N1 0.070(2) 0.0539(14) 0.0489(14) -0.0008(13) -0.0070(15) -0.0010(14)
N2 0.055(2) 0.0476(12) 0.0400(12) 0.0033(11) 0.0043(13) -0.0006(13)
O1 0.112(2) 0.085(2) 0.070(2) -0.0087(14) -0.009(2) 0.045(2)
O2 0.182(3) 0.086(2) 0.057(2) -0.0250(15) 0.011(2) -0.005(2)
C1 0.088(3) 0.051(2) 0.048(2) -0.008(2) 0.007(2) 0.008(2)
C2 0.101(3) 0.056(2) 0.053(2) 0.002(2) 0.006(2) -0.005(2)
C3 0.083(3) 0.068(2) 0.075(2) -0.003(2) -0.015(2) -0.009(2)
C4 0.074(4) 0.107(5) 0.086(4) 0.000 -0.024(4) 0.000
C5 0.052(2) 0.061(2) 0.045(2) 0.0054(14) 0.003(2) 0.001(2)
C6 0.048(3) 0.080(3) 0.039(2) 0.000 0.004(2) 0.000

loop_
_atom_site_label
_atom_site_type_symbol
_atom_site_fract_x
_atom_site_fract_y
_atom_site_fract_z
_atom_site_U_iso_or_equiv
_atom_site_thermal_displace_type
_atom_site_occupancy
_atom_site_calc_flag
_atom_site_refinement_flags
Rh1 Rh 0.07931(4) 0.140256(13) -0.00241(2) 0.05030(11) Uani 1 d .
N1 N -0.1541(4) 0.20778(15) -0.0620(2) 0.0575(7) Uani 1 d .
N2 N 0.0605(4) 0.20804(14) 0.1317(2) 0.0476(6) Uani 1 d .
O1 O 0.4157(5) 0.0454(2) 0.0888(2) 0.0892(9) Uani 1 d .
O2 O 0.1072(5) 0.0380(2) -0.1941(2) 0.1084(11) Uani 1 d .
C1 C 0.2879(6) 0.0806(2) 0.0537(2) 0.0620(9) Uani 1 d .
C2 C 0.0962(6) 0.0770(2) -0.1220(3) 0.0700(10) Uani 1 d .
C3 C -0.3209(6) 0.1834(2) -0.1100(3) 0.0750(11) Uani 1 d .
H3 H -0.3439(6) 0.1275(2) -0.1185(3) 0.061(6) Uiso 1 d R
C4 C -0.4258(10) 0.2500 -0.1410(4) 0.089(2) Uani 1 d S
H4 H -0.5589(10) 0.2500 -0.1632(4) 0.061(6) Uiso 1 d SR
C5 C 0.0642(5) 0.1830(2) 0.2311(2) 0.0527(8) Uani 1 d .
H5 H 0.0652(5) 0.1260(2) 0.2432(2) 0.061(6) Uiso 1 d R
C6 C 0.0661(7) 0.2500 0.2957(3) 0.0561(12) Uani 1 d S
H6 H 0.0567(7) 0.2500 0.3703(3) 0.061(6) Uiso 1 d SR

loop_
_atom_type_symbol
_atom_type_description
_atom_type_scat_dispersion_real
_atom_type_scat_dispersion_imag
_atom_type_scat_source
C C 0.0033 0.0016 'International Tables Vol C Tables 4.2.6.8 and 6.1.1.4'
H H 0.0000 0.0000 'International Tables Vol C Tables 4.2.6.8 and 6.1.1.4'
N N 0.0061 0.0033 'International Tables Vol C Tables 4.2.6.8 and 6.1.1.4'
O O 0.0106 0.0060 'International Tables Vol C Tables 4.2.6.8 and 6.1.1.4'
Rh Rh -1.1178 0.9187 'International Tables Vol C Tables 4.2.6.8 and 6.1.1.4'

loop_
_geom_angle_atom_site_label_1
_geom_angle_atom_site_label_2
_geom_angle_atom_site_label_3
_geom_angle
_geom_angle_site_symmetry_1
_geom_angle_site_symmetry_3
C1 Rh1 C2 89.7(2) . .
C1 Rh1 N2 89.56(12) . .
C2 Rh1 N2 178.81(11) . .
C1 Rh1 N1 178.82(12) . .
C2 Rh1 N1 91.48(14) . .
N2 Rh1 N1 89.27(9) . .
C3 N1 N1 107.0(2) . 7_565
C3 N1 Rh1 131.0(2) . .
N1 N1 Rh1 121.90(7) 7_565 .
C5 N2 N2 107.4(2) . 7_565
C5 N2 Rh1 130.1(2) . .
N2 N2 Rh1 122.16(6) 7_565 .
O1 C1 Rh1 178.9(3) . .
O2 C2 Rh1 179.3(3) . .
H3 C3 N1 118.8(2) . .
H3 C3 C4 131.1(3) . .
N1 C3 C4 110.0(4) . .
H4 C4 C3 126.1(3) . 7_565
H4 C4 C3 126.1(3) . .
C3 C4 C3 105.9(5) 7_565 .
H5 C5 N2 117.1(2) . .
H5 C5 C6 132.6(2) . .
N2 C5 C6 110.2(3) . .
H6 C6 C5 127.6(2) . 7_565
H6 C6 C5 127.5(2) . .
C5 C6 C5 104.6(4) 7_565 .

loop_
_geom_bond_atom_site_label_1
_geom_bond_atom_site_label_2
_geom_bond_distance
_geom_bond_site_symmetry_2
Rh1 C1 1.854(4) .
Rh1 C2 1.859(3) .
Rh1 N2 2.058(2) .
Rh1 N1 2.065(3) .
N1 C3 1.345(4) .
N1 N1 1.364(5) 7_565
N2 C5 1.349(3) .
N2 N2 1.356(4) 7_565
O1 C1 1.128(4) .
O2 C2 1.129(4) .
C3 H3 0.92 .
C3 C4 1.349(5) .
C4 H4 0.94 .
C4 C3 1.349(5) 7_565
C5 H5 0.93 .
C5 C6 1.368(4) .
C6 H6 0.97 .
C6 C5 1.368(4) 7_565
